data_4504308
loop_
_publ_author_name
'Du, Zi-Yi'
'Li, Xiu-Ling'
'Liu, Qing-Yan'
'Mao, Jiang-Gao'

_publ_section_title
;
 Novel Cadmium(II) Phosphonatophenylsulfonate Cluster Compounds:&#x00A0;
 Syntheses, Structures, and Luminescent Properties
;
_journal_issue 8
_journal_name_full 'Crystal Growth &amp; Design'
_journal_page_first 1501
_journal_paper_doi 10.1021/cg070280v
_journal_volume 7
_journal_year 2007
_chemical_formula_sum 'C120 H108 Cd6 N16 O38 P4 S4'
_chemical_formula_weight 3308.74
_chemical_name_systematic
; 
 ? 
;
_space_group_IT_number 2
_symmetry_cell_setting triclinic
_symmetry_space_group_name_Hall '-P 1'
_symmetry_space_group_name_H-M 'P -1'
_atom_sites_solution_hydrogens geom
_atom_sites_solution_primary direct
_atom_sites_solution_secondary difmap
_audit_creation_method SHELXL-97
_cell_angle_alpha 84.590(9)
_cell_angle_beta 76.168(9)
_cell_angle_gamma 67.475(6)
_cell_formula_units_Z 2
_cell_length_a 17.152(4)
_cell_length_b 21.120(5)
_cell_length_c 21.207(5)
_cell_measurement_temperature 293(2)
_cell_volume 6890(3)
_computing_cell_refinement 'Saturn 70 CCD'
_computing_data_collection 'Saturn 70 CCD'
_computing_data_reduction 'Saturn 70 CCD'
_computing_structure_refinement 'SHELXL-97 (Sheldrick, 1997)'
_computing_structure_solution 'SHELXS-97 (Sheldrick, 1990)'
_diffrn_ambient_temperature 293(2)
_diffrn_measured_fraction_theta_full 0.985
_diffrn_measured_fraction_theta_max 0.985
_diffrn_measurement_device_type 'Saturn 70 CCD'
_diffrn_measurement_method 'narrow frame method'
_diffrn_radiation_monochromator graphite
_diffrn_radiation_source 'fine-focus sealed tube'
_diffrn_radiation_type MoK\a
_diffrn_radiation_wavelength 0.71073
_diffrn_reflns_av_R_equivalents 0.0442
_diffrn_reflns_av_sigmaI/netI 0.0954
_diffrn_reflns_limit_h_max 21
_diffrn_reflns_limit_h_min -22
_diffrn_reflns_limit_k_max 27
_diffrn_reflns_limit_k_min -26
_diffrn_reflns_limit_l_max 26
_diffrn_reflns_limit_l_min -27
_diffrn_reflns_number 54492
_diffrn_reflns_theta_full 27.45
_diffrn_reflns_theta_max 27.45
_diffrn_reflns_theta_min 2.12
_exptl_absorpt_coefficient_mu 1.098
_exptl_absorpt_correction_T_max 1.0000
_exptl_absorpt_correction_T_min 0.8223
_exptl_absorpt_correction_type multi-scan
_exptl_crystal_colour colorless
_exptl_crystal_density_diffrn 1.595
_exptl_crystal_density_method 'not measured'
_exptl_crystal_description column-liked
_exptl_crystal_F_000 3312
_exptl_crystal_size_max 0.33
_exptl_crystal_size_mid 0.04
_exptl_crystal_size_min 0.03
_refine_diff_density_max 1.568
_refine_diff_density_min -0.734
_refine_diff_density_rms 0.119
_refine_ls_extinction_method none
_refine_ls_goodness_of_fit_ref 1.108
_refine_ls_hydrogen_treatment mixed
_refine_ls_matrix_type fullcycle
_refine_ls_number_parameters 1727
_refine_ls_number_reflns 31030
_refine_ls_number_restraints 0
_refine_ls_restrained_S_all 1.108
_refine_ls_R_factor_all 0.1297
_refine_ls_R_factor_gt 0.0810
_refine_ls_shift/su_max 0.000
_refine_ls_shift/su_mean 0.000
_refine_ls_structure_factor_coef Fsqd
_refine_ls_weighting_details 'calc w=1/[\s^2^(Fo^2^)+(0.0817P)^2^+11.8858P] where P=(Fo^2^+2Fc^2^)/3'
_refine_ls_weighting_scheme calc
_refine_ls_wR_factor_gt 0.1828
_refine_ls_wR_factor_ref 0.2181
_reflns_number_gt 19312
_reflns_number_total 31030
_reflns_threshold_expression >2sigma(I)
_cod_data_source_file cg070280vsi20070323_084654.cif
_cod_data_source_block 1
_cod_depositor_comments
;
The following automatic conversions were performed:

'_exptl_absorpt_correction_type' value 'Multi-scan' changed to
'multi-scan' according to
/home/saulius/struct/CIF-dictionaries/cif_core.dic dictionary named
'cif_core.dic' version 2.4.1 from 2010-06-29.

Automatic conversion script
Id: cif_fix_values 1715 2011-07-08 13:25:40Z adriana 
;
_cod_original_sg_symbol_H-M P-1
_cod_database_code 4504308

loop_
_symmetry_equiv_pos_as_xyz
'x, y, z'
'-x, -y, -z'

loop_
_atom_site_label
_atom_site_type_symbol
_atom_site_fract_x
_atom_site_fract_y
_atom_site_fract_z
_atom_site_U_iso_or_equiv
_atom_site_adp_type
_atom_site_occupancy
_atom_site_symmetry_multiplicity
_atom_site_calc_flag
_atom_site_refinement_flags
Cd1 Cd 0.57918(4) 0.31257(3) 0.16874(3) 0.05135(15) Uani 1 1 d .
Cd2 Cd 0.64294(4) 0.14710(3) 0.31946(3) 0.05262(15) Uani 1 1 d .
Cd3 Cd 0.92691(4) 0.28189(3) 0.25389(3) 0.05035(14) Uani 1 1 d .
Cd4 Cd 0.67277(4) 0.33983(3) 0.32286(3) 0.04898(14) Uani 1 1 d .
Cd5 Cd 0.43991(4) 0.19570(3) 0.24810(3) 0.05697(16) Uani 1 1 d .
Cd6 Cd 0.82996(4) 0.17246(3) 0.16771(3) 0.05032(14) Uani 1 1 d .
P1 P 0.75874(13) 0.34342(10) 0.18069(9) 0.0470(4) Uani 1 1 d .
P2 P 0.63756(14) 0.15785(10) 0.16184(10) 0.0497(5) Uani 1 1 d .
P3 P 0.82368(13) 0.18194(10) 0.30990(9) 0.0470(4) Uani 1 1 d .
P4 P 0.50148(14) 0.29309(10) 0.32631(10) 0.0516(5) Uani 1 1 d .
S1 S 0.6876(2) 0.62112(14) 0.13004(16) 0.0958(9) Uani 1 1 d .
S2 S 0.6717(2) 0.12139(14) -0.09943(12) 0.0808(7) Uani 1 1 d .
S3 S 1.00779(19) -0.09133(12) 0.35596(12) 0.0811(8) Uani 1 1 d .
S4 S 0.3264(4) 0.2765(3) 0.57506(18) 0.181(2) Uani 1 1 d .
N1 N 0.6649(4) 0.3847(3) 0.4217(3) 0.0534(15) Uani 1 1 d .
N2 N 0.5823(4) 0.4561(3) 0.3266(3) 0.0600(17) Uani 1 1 d .
N3 N 0.8919(4) 0.3536(3) 0.3434(3) 0.0566(16) Uani 1 1 d .
N4 N 1.0010(5) 0.2183(3) 0.3387(3) 0.0614(18) Uani 1 1 d .
N5 N 0.3458(5) 0.2815(4) 0.1919(4) 0.0669(19) Uani 1 1 d .
N6 N 0.3018(4) 0.2493(4) 0.3188(3) 0.0615(17) Uani 1 1 d .
N7 N 0.4633(5) 0.0936(4) 0.3118(4) 0.074(2) Uani 1 1 d .
N8 N 0.4429(5) 0.1077(4) 0.1850(4) 0.072(2) Uani 1 1 d .
N9 N 0.4684(5) 0.4052(3) 0.1338(3) 0.0629(18) Uani 1 1 d .
N10 N 0.6203(5) 0.3271(3) 0.0570(3) 0.0635(18) Uani 1 1 d .
N11 N 0.8953(4) 0.0549(3) 0.1574(3) 0.0595(17) Uani 1 1 d .
N12 N 0.9479(4) 0.1453(4) 0.0776(3) 0.0595(17) Uani 1 1 d .
N13 N 1.0470(5) 0.2229(4) 0.1712(4) 0.0651(18) Uani 1 1 d .
N14 N 0.9690(5) 0.3620(3) 0.1768(3) 0.0612(17) Uani 1 1 d .
N15 N 0.6459(4) 0.1371(4) 0.4300(3) 0.0617(18) Uani 1 1 d .
N16 N 0.6833(5) 0.0317(3) 0.3471(4) 0.0660(19) Uani 1 1 d .
C1 C 0.7635(5) 0.4138(4) 0.1255(4) 0.0504(18) Uani 1 1 d .
C2 C 0.7255(5) 0.4814(4) 0.1465(4) 0.0557(19) Uani 1 1 d .
H2A H 0.6948 0.4915 0.1892 0.067 Uiso 1 1 calc R
C3 C 0.7334(6) 0.5344(4) 0.1038(4) 0.063(2) Uani 1 1 d .
C4 C 0.7805(6) 0.5190(5) 0.0409(5) 0.071(3) Uani 1 1 d .
H4A H 0.7855 0.5541 0.0122 0.085 Uiso 1 1 calc R
C5 C 0.8209(6) 0.4506(5) 0.0197(4) 0.069(2) Uani 1 1 d .
H5A H 0.8543 0.4398 -0.0222 0.083 Uiso 1 1 calc R
C6 C 0.8101(6) 0.4001(5) 0.0623(4) 0.064(2) Uani 1 1 d .
H6A H 0.8352 0.3549 0.0481 0.077 Uiso 1 1 calc R
C7 C 0.6533(5) 0.1040(4) 0.0949(4) 0.0495(17) Uani 1 1 d .
C8 C 0.6555(5) 0.1295(4) 0.0326(4) 0.0527(18) Uani 1 1 d .
H8A H 0.6495 0.1750 0.0249 0.063 Uiso 1 1 calc R
C9 C 0.6665(5) 0.0886(4) -0.0192(4) 0.059(2) Uani 1 1 d .
C10 C 0.6736(6) 0.0212(5) -0.0070(5) 0.071(2) Uani 1 1 d .
H10A H 0.6800 -0.0064 -0.0411 0.085 Uiso 1 1 calc R
C11 C 0.6714(6) -0.0054(4) 0.0546(5) 0.067(2) Uani 1 1 d .
H11A H 0.6760 -0.0506 0.0623 0.080 Uiso 1 1 calc R
C12 C 0.6620(5) 0.0360(4) 0.1055(4) 0.059(2) Uani 1 1 d .
H12A H 0.6616 0.0178 0.1472 0.071 Uiso 1 1 calc R
C13 C 0.8684(5) 0.1137(4) 0.3638(4) 0.0516(18) Uani 1 1 d .
C14 C 0.9163(5) 0.0476(4) 0.3420(4) 0.0564(19) Uani 1 1 d .
H14A H 0.9278 0.0386 0.2979 0.068 Uiso 1 1 calc R
C15 C 0.9478(6) -0.0057(4) 0.3836(4) 0.059(2) Uani 1 1 d .
C16 C 0.9320(6) 0.0078(4) 0.4493(4) 0.061(2) Uani 1 1 d .
H16A H 0.9528 -0.0276 0.4777 0.073 Uiso 1 1 calc R
C17 C 0.8856(6) 0.0735(4) 0.4724(4) 0.061(2) Uani 1 1 d .
H17A H 0.8758 0.0826 0.5162 0.073 Uiso 1 1 calc R
C18 C 0.8536(5) 0.1261(4) 0.4299(4) 0.0546(19) Uani 1 1 d .
H18A H 0.8218 0.1704 0.4458 0.066 Uiso 1 1 calc R
C19 C 0.4083(6) 0.3299(4) 0.3905(4) 0.061(2) Uani 1 1 d .
C20 C 0.4040(6) 0.2953(5) 0.4509(4) 0.070(2) Uani 1 1 d .
H20A H 0.4498 0.2556 0.4574 0.084 Uiso 1 1 calc R
C21 C 0.3316(9) 0.3209(7) 0.4997(5) 0.098(4) Uani 1 1 d .
C22 C 0.2614(9) 0.3807(8) 0.4904(7) 0.122(6) Uani 1 1 d .
H22A H 0.2122 0.3975 0.5235 0.147 Uiso 1 1 calc R
C23 C 0.2671(7) 0.4132(6) 0.4322(7) 0.098(4) Uani 1 1 d .
H23A H 0.2211 0.4529 0.4261 0.118 Uiso 1 1 calc R
C24 C 0.3389(6) 0.3896(5) 0.3816(5) 0.075(3) Uani 1 1 d .
H24A H 0.3409 0.4132 0.3423 0.090 Uiso 1 1 calc R
C25 C 0.7015(6) 0.3504(5) 0.4690(4) 0.063(2) Uani 1 1 d .
H25A H 0.7333 0.3036 0.4636 0.075 Uiso 1 1 calc R
C26 C 0.6948(6) 0.3809(6) 0.5270(4) 0.074(3) Uani 1 1 d .
H26A H 0.7201 0.3544 0.5596 0.088 Uiso 1 1 calc R
C27 C 0.6507(7) 0.4501(6) 0.5350(5) 0.083(3) Uani 1 1 d .
H27A H 0.6455 0.4708 0.5734 0.099 Uiso 1 1 calc R
C28 C 0.6127(6) 0.4903(5) 0.4846(4) 0.065(2) Uani 1 1 d .
C29 C 0.5676(7) 0.5625(5) 0.4877(6) 0.080(3) Uani 1 1 d .
H29A H 0.5631 0.5860 0.5242 0.096 Uiso 1 1 calc R
C30 C 0.5321(7) 0.5968(5) 0.4404(6) 0.078(3) Uani 1 1 d .
H30A H 0.5049 0.6443 0.4433 0.094 Uiso 1 1 calc R
C31 C 0.5342(6) 0.5626(4) 0.3837(5) 0.069(2) Uani 1 1 d .
C32 C 0.4934(7) 0.5953(5) 0.3343(6) 0.088(3) Uani 1 1 d .
H32A H 0.4645 0.6426 0.3359 0.105 Uiso 1 1 calc R
C33 C 0.4942(7) 0.5600(5) 0.2834(6) 0.089(3) Uani 1 1 d .
H33A H 0.4655 0.5823 0.2508 0.107 Uiso 1 1 calc R
C34 C 0.5394(6) 0.4896(5) 0.2822(4) 0.073(3) Uani 1 1 d .
H34A H 0.5395 0.4648 0.2482 0.088 Uiso 1 1 calc R
C35 C 0.5786(5) 0.4915(4) 0.3783(4) 0.058(2) Uani 1 1 d .
C36 C 0.6199(5) 0.4543(4) 0.4294(4) 0.0521(18) Uani 1 1 d .
C37 C 0.8415(6) 0.4192(4) 0.3449(5) 0.066(2) Uani 1 1 d .
H37A H 0.8175 0.4380 0.3093 0.079 Uiso 1 1 calc R
C38 C 0.8224(7) 0.4626(5) 0.3985(5) 0.082(3) Uani 1 1 d .
H38A H 0.7882 0.5089 0.3979 0.098 Uiso 1 1 calc R
C39 C 0.8567(8) 0.4330(6) 0.4511(6) 0.088(3) Uani 1 1 d .
H39A H 0.8458 0.4599 0.4869 0.106 Uiso 1 1 calc R
C40 C 0.9074(7) 0.3636(5) 0.4519(4) 0.070(2) Uani 1 1 d .
C41 C 0.9393(8) 0.3315(7) 0.5071(5) 0.089(3) Uani 1 1 d .
H41A H 0.9280 0.3576 0.5435 0.107 Uiso 1 1 calc R
C42 C 0.9870(7) 0.2622(6) 0.5076(5) 0.080(3) Uani 1 1 d .
H42A H 1.0046 0.2413 0.5451 0.096 Uiso 1 1 calc R
C43 C 1.0095(6) 0.2221(5) 0.4504(4) 0.066(2) Uani 1 1 d .
C44 C 1.0605(7) 0.1535(6) 0.4484(6) 0.084(3) Uani 1 1 d .
H44A H 1.0813 0.1318 0.4846 0.100 Uiso 1 1 calc R
C45 C 1.0802(7) 0.1179(6) 0.3930(6) 0.088(3) Uani 1 1 d .
H45A H 1.1139 0.0713 0.3907 0.106 Uiso 1 1 calc R
C46 C 1.0486(6) 0.1530(5) 0.3393(5) 0.078(3) Uani 1 1 d .
H46A H 1.0625 0.1281 0.3017 0.094 Uiso 1 1 calc R
C47 C 0.9797(5) 0.2538(5) 0.3944(4) 0.060(2) Uani 1 1 d .
C48 C 0.9255(5) 0.3255(4) 0.3958(4) 0.0562(19) Uani 1 1 d .
C49 C 0.3681(6) 0.2965(5) 0.1288(5) 0.070(2) Uani 1 1 d .
H49A H 0.4237 0.2721 0.1055 0.084 Uiso 1 1 calc R
C50 C 0.3113(8) 0.3469(6) 0.0971(6) 0.084(3) Uani 1 1 d .
H50A H 0.3273 0.3546 0.0528 0.101 Uiso 1 1 calc R
C51 C 0.2317(8) 0.3847(6) 0.1320(6) 0.091(3) Uani 1 1 d .
H51A H 0.1935 0.4196 0.1116 0.110 Uiso 1 1 calc R
C52 C 0.2066(7) 0.3724(5) 0.1971(6) 0.077(3) Uani 1 1 d .
C53 C 0.1241(7) 0.4103(6) 0.2364(7) 0.100(4) Uani 1 1 d .
H53A H 0.0843 0.4460 0.2179 0.120 Uiso 1 1 calc R
C54 C 0.1027(7) 0.3956(6) 0.2993(7) 0.097(4) Uani 1 1 d .
H54A H 0.0487 0.4218 0.3238 0.116 Uiso 1 1 calc R
C55 C 0.1612(6) 0.3400(5) 0.3304(6) 0.077(3) Uani 1 1 d .
C56 C 0.1413(6) 0.3231(6) 0.3968(6) 0.082(3) Uani 1 1 d .
H56A H 0.0880 0.3480 0.4229 0.099 Uiso 1 1 calc R
C57 C 0.1999(7) 0.2706(6) 0.4221(5) 0.085(3) Uani 1 1 d .
H57A H 0.1877 0.2587 0.4657 0.102 Uiso 1 1 calc R
C58 C 0.2796(7) 0.2347(5) 0.3812(5) 0.079(3) Uani 1 1 d .
H58A H 0.3196 0.1983 0.3988 0.095 Uiso 1 1 calc R
C59 C 0.2430(6) 0.3017(5) 0.2930(5) 0.063(2) Uani 1 1 d .
C60 C 0.2675(5) 0.3180(4) 0.2260(5) 0.063(2) Uani 1 1 d .
C61 C 0.4735(7) 0.0866(6) 0.3717(5) 0.089(3) Uani 1 1 d .
H61A H 0.4676 0.1251 0.3931 0.107 Uiso 1 1 calc R
C62 C 0.4929(8) 0.0234(8) 0.4053(7) 0.115(5) Uani 1 1 d .
H62A H 0.5018 0.0201 0.4473 0.138 Uiso 1 1 calc R
C63 C 0.4980(8) -0.0311(8) 0.3761(9) 0.116(5) Uani 1 1 d .
H63A H 0.5084 -0.0728 0.3980 0.140 Uiso 1 1 calc R
C64 C 0.4878(8) -0.0257(6) 0.3128(8) 0.107(4) Uani 1 1 d .
C65 C 0.4966(12) -0.0844(9) 0.2782(11) 0.143(7) Uani 1 1 d .
H65A H 0.5110 -0.1275 0.2977 0.172 Uiso 1 1 calc R
C66 C 0.4834(11) -0.0758(8) 0.2165(12) 0.154(8) Uani 1 1 d .
H66A H 0.4844 -0.1137 0.1968 0.184 Uiso 1 1 calc R
C67 C 0.4681(8) -0.0136(5) 0.1791(8) 0.100(4) Uani 1 1 d .
C68 C 0.4569(8) -0.0023(8) 0.1157(8) 0.107(4) Uani 1 1 d .
H68A H 0.4611 -0.0389 0.0922 0.129 Uiso 1 1 calc R
C69 C 0.4400(7) 0.0603(7) 0.0866(7) 0.098(4) Uani 1 1 d .
H69A H 0.4332 0.0670 0.0440 0.117 Uiso 1 1 calc R
C70 C 0.4335(7) 0.1143(6) 0.1239(5) 0.085(3) Uani 1 1 d .
H70A H 0.4219 0.1575 0.1048 0.101 Uiso 1 1 calc R
C71 C 0.4600(6) 0.0450(5) 0.2142(6) 0.076(3) Uani 1 1 d .
C72 C 0.4702(6) 0.0372(5) 0.2799(6) 0.080(3) Uani 1 1 d .
C73 C 0.3976(6) 0.4457(5) 0.1712(5) 0.082(3) Uani 1 1 d .
H73A H 0.3911 0.4401 0.2159 0.098 Uiso 1 1 calc R
C74 C 0.3316(7) 0.4966(6) 0.1477(7) 0.097(4) Uani 1 1 d .
H74A H 0.2822 0.5246 0.1758 0.116 Uiso 1 1 calc R
C75 C 0.3414(9) 0.5043(6) 0.0817(7) 0.100(4) Uani 1 1 d .
H75A H 0.2982 0.5384 0.0648 0.120 Uiso 1 1 calc R
C76 C 0.4134(8) 0.4628(6) 0.0408(6) 0.083(3) Uani 1 1 d .
C77 C 0.4301(11) 0.4646(8) -0.0303(7) 0.110(5) Uani 1 1 d .
H77A H 0.3868 0.4950 -0.0498 0.132 Uiso 1 1 calc R
C78 C 0.5027(11) 0.4257(7) -0.0684(7) 0.106(5) Uani 1 1 d .
H78A H 0.5101 0.4296 -0.1133 0.127 Uiso 1 1 calc R
C79 C 0.5700(9) 0.3777(6) -0.0403(5) 0.083(3) Uani 1 1 d .
C80 C 0.6491(11) 0.3390(7) -0.0767(5) 0.106(4) Uani 1 1 d .
H80A H 0.6584 0.3423 -0.1217 0.127 Uiso 1 1 calc R
C81 C 0.7149(9) 0.2955(6) -0.0493(5) 0.096(4) Uani 1 1 d .
H81A H 0.7687 0.2699 -0.0745 0.115 Uiso 1 1 calc R
C82 C 0.6966(8) 0.2915(5) 0.0200(4) 0.080(3) Uani 1 1 d .
H82A H 0.7401 0.2627 0.0400 0.096 Uiso 1 1 calc R
C83 C 0.5563(7) 0.3719(5) 0.0290(4) 0.069(3) Uani 1 1 d .
C84 C 0.4787(6) 0.4125(5) 0.0684(5) 0.066(2) Uani 1 1 d .
C85 C 0.8683(7) 0.0111(5) 0.1951(5) 0.078(3) Uani 1 1 d .
H85A H 0.8162 0.0278 0.2255 0.094 Uiso 1 1 calc R
C86 C 0.9155(9) -0.0611(5) 0.1913(6) 0.094(4) Uani 1 1 d .
H86A H 0.8954 -0.0907 0.2197 0.113 Uiso 1 1 calc R
C87 C 0.9887(8) -0.0855(5) 0.1467(6) 0.083(3) Uani 1 1 d .
H87A H 1.0200 -0.1325 0.1433 0.100 Uiso 1 1 calc R
C88 C 1.0188(6) -0.0403(5) 0.1048(5) 0.072(3) Uani 1 1 d .
C89 C 1.0961(6) -0.0616(6) 0.0523(6) 0.089(4) Uani 1 1 d .
H89A H 1.1303 -0.1080 0.0476 0.106 Uiso 1 1 calc R
C90 C 1.1196(6) -0.0174(6) 0.0110(6) 0.085(3) Uani 1 1 d .
H90A H 1.1684 -0.0331 -0.0227 0.102 Uiso 1 1 calc R
C91 C 1.0697(6) 0.0541(6) 0.0185(5) 0.072(3) Uani 1 1 d .
C92 C 1.0917(7) 0.1031(7) -0.0241(5) 0.093(4) Uani 1 1 d .
H92A H 1.1399 0.0890 -0.0583 0.111 Uiso 1 1 calc R
C93 C 1.0429(7) 0.1705(7) -0.0154(5) 0.092(3) Uani 1 1 d .
H93A H 1.0567 0.2032 -0.0433 0.111 Uiso 1 1 calc R
C94 C 0.9712(7) 0.1897(5) 0.0366(5) 0.078(3) Uani 1 1 d .
H94A H 0.9380 0.2361 0.0429 0.094 Uiso 1 1 calc R
C95 C 0.9963(5) 0.0776(5) 0.0684(4) 0.062(2) Uani 1 1 d .
C96 C 0.9688(5) 0.0303(4) 0.1128(4) 0.056(2) Uani 1 1 d .
C97 C 1.0857(6) 0.1552(5) 0.1683(5) 0.075(3) Uani 1 1 d .
H97A H 1.0621 0.1291 0.1988 0.090 Uiso 1 1 calc R
C98 C 1.1613(7) 0.1208(6) 0.1210(6) 0.089(3) Uani 1 1 d .
H98A H 1.1877 0.0733 0.1215 0.106 Uiso 1 1 calc R
C99 C 1.1945(8) 0.1585(7) 0.0745(6) 0.106(4) Uani 1 1 d .
H99A H 1.2450 0.1372 0.0438 0.128 Uiso 1 1 calc R
C100 C 1.1517(7) 0.2297(7) 0.0738(5) 0.088(3) Uani 1 1 d .
C101 C 1.1760(9) 0.2725(8) 0.0230(6) 0.105(4) Uani 1 1 d .
H10B H 1.2235 0.2525 -0.0106 0.126 Uiso 1 1 calc R
C102 C 1.1331(9) 0.3398(8) 0.0220(5) 0.098(4) Uani 1 1 d .
H10C H 1.1499 0.3653 -0.0129 0.117 Uiso 1 1 calc R
C103 C 1.0608(7) 0.3743(6) 0.0742(5) 0.075(3) Uani 1 1 d .
C104 C 1.0177(8) 0.4447(6) 0.0776(6) 0.086(3) Uani 1 1 d .
H10D H 1.0347 0.4725 0.0451 0.103 Uiso 1 1 calc R
C105 C 0.9499(8) 0.4732(6) 0.1287(6) 0.087(3) Uani 1 1 d .
H10E H 0.9195 0.5203 0.1312 0.104 Uiso 1 1 calc R
C106 C 0.9277(6) 0.4292(5) 0.1774(5) 0.071(2) Uani 1 1 d .
H10F H 0.8812 0.4484 0.2119 0.086 Uiso 1 1 calc R
C107 C 1.0337(5) 0.3346(5) 0.1266(4) 0.060(2) Uani 1 1 d .
C108 C 1.0788(6) 0.2607(5) 0.1238(4) 0.064(2) Uani 1 1 d .
C109 C 0.6282(6) 0.1882(5) 0.4691(4) 0.071(2) Uani 1 1 d .
H10G H 0.6103 0.2327 0.4529 0.085 Uiso 1 1 calc R
C110 C 0.6352(8) 0.1784(7) 0.5330(5) 0.096(4) Uani 1 1 d .
H11B H 0.6213 0.2157 0.5593 0.115 Uiso 1 1 calc R
C111 C 0.6627(7) 0.1135(7) 0.5573(5) 0.094(4) Uani 1 1 d .
H11C H 0.6663 0.1065 0.6007 0.112 Uiso 1 1 calc R
C112 C 0.6850(7) 0.0580(7) 0.5179(5) 0.086(3) Uani 1 1 d .
C113 C 0.7176(8) -0.0134(8) 0.5375(7) 0.113(5) Uani 1 1 d .
H11D H 0.7277 -0.0240 0.5791 0.136 Uiso 1 1 calc R
C114 C 0.7339(8) -0.0659(7) 0.4964(7) 0.106(5) Uani 1 1 d .
H11E H 0.7518 -0.1109 0.5112 0.127 Uiso 1 1 calc R
C115 C 0.7236(7) -0.0516(6) 0.4323(6) 0.087(3) Uani 1 1 d .
C116 C 0.7379(8) -0.1036(6) 0.3905(9) 0.114(5) Uani 1 1 d .
H11F H 0.7561 -0.1490 0.4043 0.136 Uiso 1 1 calc R
C117 C 0.7248(9) -0.0873(6) 0.3276(8) 0.108(4) Uani 1 1 d .
H11G H 0.7339 -0.1213 0.2988 0.130 Uiso 1 1 calc R
C118 C 0.6975(7) -0.0180(5) 0.3090(5) 0.082(3) Uani 1 1 d .
H11H H 0.6891 -0.0071 0.2670 0.098 Uiso 1 1 calc R
C119 C 0.6942(5) 0.0174(5) 0.4089(5) 0.067(2) Uani 1 1 d .
C120 C 0.6742(6) 0.0728(5) 0.4527(4) 0.068(2) Uani 1 1 d .
O1 O 0.7890(3) 0.3513(2) 0.2409(2) 0.0480(12) Uani 1 1 d .
O2 O 0.8156(4) 0.2793(2) 0.1420(2) 0.0553(13) Uani 1 1 d .
O3 O 0.6642(3) 0.3498(3) 0.2061(2) 0.0513(12) Uani 1 1 d .
O4 O 0.6593(9) 0.6613(4) 0.0771(5) 0.170(5) Uani 1 1 d .
O5 O 0.6263(8) 0.6266(5) 0.1879(6) 0.195(6) Uani 1 1 d .
O6 O 0.7606(7) 0.6360(5) 0.1395(6) 0.160(4) Uani 1 1 d .
O7 O 0.7009(4) 0.1950(3) 0.1445(3) 0.0559(13) Uani 1 1 d .
O8 O 0.5472(3) 0.2149(3) 0.1686(2) 0.0530(12) Uani 1 1 d .
O9 O 0.6461(4) 0.1120(2) 0.2211(2) 0.0544(13) Uani 1 1 d .
O10 O 0.7275(8) 0.1579(5) -0.1087(4) 0.136(4) Uani 1 1 d .
O11 O 0.7079(7) 0.0623(4) -0.1424(4) 0.118(3) Uani 1 1 d .
O12 O 0.5863(6) 0.1636(6) -0.1025(4) 0.150(4) Uani 1 1 d .
O13 O 0.7773(3) 0.2463(2) 0.3501(2) 0.0552(13) Uani 1 1 d .
O14 O 0.8968(3) 0.1856(3) 0.2534(2) 0.0534(12) Uani 1 1 d .
O15 O 0.7649(3) 0.1620(3) 0.2787(2) 0.0502(12) Uani 1 1 d .
O16 O 1.0458(6) -0.0873(4) 0.2895(3) 0.108(3) Uani 1 1 d .
O17 O 1.0655(8) -0.1216(5) 0.3972(5) 0.176(6) Uani 1 1 d .
O18 O 0.9453(7) -0.1236(5) 0.3660(7) 0.171(5) Uani 1 1 d .
O19 O 0.5061(3) 0.2199(3) 0.3191(3) 0.0551(13) Uani 1 1 d .
O20 O 0.4878(4) 0.3358(3) 0.2660(3) 0.0588(14) Uani 1 1 d .
O21 O 0.5812(4) 0.2859(3) 0.3492(3) 0.0599(14) Uani 1 1 d .
O22 O 0.3941(15) 0.2010(12) 0.5584(11) 0.300(10) Uiso 1 1 d .
O23 O 0.2547(11) 0.2616(8) 0.5818(9) 0.263(9) Uani 1 1 d .
O24 O 0.4013(18) 0.2717(18) 0.5963(14) 0.196(13) Uani 0.50 1 d P
O24' O 0.290(2) 0.3340(13) 0.6211(7) 0.204(15) Uani 0.50 1 d P
O1W O 0.8324(7) 0.1992(4) -0.2063(5) 0.137(3) Uani 1 1 d .
O2W O 0.8694(9) -0.0004(6) -0.2254(7) 0.191(6) Uani 1 1 d .
O3W O 0.4415(9) 0.7168(7) 0.1901(6) 0.187(5) Uani 1 1 d .
O4W O 1.2169(9) -0.2348(6) 0.3963(8) 0.204(6) Uani 1 1 d .
O5W O 0.2503(15) 0.4216(8) 0.7129(9) 0.142(8) Uani 0.50 1 d P
O6W O 0.4364(13) 0.2240(13) -0.0155(7) 0.211(16) Uani 0.50 1 d P
O7W O 0.6412(14) 0.2109(11) 0.6887(9) 0.134(7) Uani 0.50 1 d P
O8W O 0.9688(16) -0.2388(10) 0.3074(11) 0.164(10) Uani 0.50 1 d P
O9W O 0.557(2) 0.7438(9) 0.2935(13) 0.208(14) Uani 0.50 1 d P
O10W O -0.0712(19) 0.5629(12) 0.2743(12) 0.185(10) Uani 0.50 1 d P
O11W O 0.301(2) 0.6842(12) 0.2507(15) 0.216(14) Uani 0.50 1 d P
O12W O 0.3718(19) 0.1588(12) -0.0583(15) 0.237(16) Uani 0.50 1 d P
O13W O 0.091(2) 0.5771(18) 0.1630(17) 0.238(14) Uiso 0.50 1 d P
O14W O 0.980(2) 0.4750(16) 0.5562(15) 0.219(12) Uiso 0.50 1 d P
O15W O 0.762(2) -0.1376(17) 0.1608(16) 0.231(13) Uiso 0.50 1 d P
O16W O 0.903(2) -0.2273(16) 0.1964(15) 0.220(12) Uiso 0.50 1 d P
O17W O 0.761(2) 0.0623(17) 0.6865(17) 0.235(13) Uiso 0.50 1 d P
O18W O 0.086(2) 0.3385(15) 0.6077(15) 0.204(11) Uiso 0.50 1 d P
O19W O 0.882(3) 0.296(2) -0.199(2) 0.29(2) Uiso 0.50 1 d P
O20W O 0.688(3) -0.207(3) 0.161(3) 0.34(2) Uiso 0.50 1 d P
O21W O 1.068(3) -0.265(2) 0.161(2) 0.259(16) Uiso 0.50 1 d P
O22W O 0.272(3) 0.564(2) 0.315(2) 0.31(2) Uiso 0.50 1 d P
O23W O 0.892(3) 0.6644(19) 0.1439(18) 0.265(16) Uiso 0.50 1 d P
O24W O 0.145(4) 0.544(3) 0.336(3) 0.37(3) Uiso 0.50 1 d P

loop_
_atom_site_aniso_label
_atom_site_aniso_U_11
_atom_site_aniso_U_22
_atom_site_aniso_U_33
_atom_site_aniso_U_23
_atom_site_aniso_U_13
_atom_site_aniso_U_12
Cd1 0.0544(3) 0.0440(3) 0.0526(3) 0.0010(2) -0.0150(3) -0.0134(3)
Cd2 0.0537(3) 0.0467(3) 0.0518(3) 0.0044(2) -0.0078(3) -0.0160(3)
Cd3 0.0485(3) 0.0438(3) 0.0533(3) 0.0021(2) -0.0107(3) -0.0120(2)
Cd4 0.0506(3) 0.0406(3) 0.0476(3) -0.0015(2) -0.0073(3) -0.0100(2)
Cd5 0.0539(4) 0.0542(3) 0.0594(3) 0.0015(3) -0.0102(3) -0.0182(3)
Cd6 0.0479(3) 0.0448(3) 0.0488(3) -0.0029(2) -0.0056(3) -0.0095(2)
P1 0.0493(11) 0.0407(10) 0.0457(10) 0.0039(8) -0.0090(9) -0.0128(8)
P2 0.0508(12) 0.0413(10) 0.0527(11) -0.0062(8) -0.0086(9) -0.0130(9)
P3 0.0469(11) 0.0395(10) 0.0466(10) 0.0023(8) -0.0106(9) -0.0078(8)
P4 0.0463(11) 0.0485(11) 0.0507(11) -0.0052(9) -0.0036(9) -0.0106(9)
S1 0.107(2) 0.0580(15) 0.112(2) 0.0190(15) -0.0210(19) -0.0258(15)
S2 0.098(2) 0.0820(17) 0.0588(13) -0.0136(12) -0.0146(14) -0.0284(15)
S3 0.102(2) 0.0489(12) 0.0679(14) 0.0009(11) -0.0265(14) 0.0024(12)
S4 0.255(6) 0.252(6) 0.078(2) -0.018(3) 0.050(3) -0.186(5)
N1 0.052(4) 0.049(4) 0.050(3) -0.002(3) -0.008(3) -0.012(3)
N2 0.058(4) 0.048(4) 0.060(4) -0.003(3) -0.008(3) -0.005(3)
N3 0.052(4) 0.054(4) 0.059(4) 0.000(3) -0.010(3) -0.016(3)
N4 0.062(4) 0.056(4) 0.061(4) 0.001(3) -0.018(4) -0.013(3)
N5 0.062(5) 0.057(4) 0.078(5) -0.002(4) -0.018(4) -0.016(4)
N6 0.047(4) 0.064(4) 0.070(4) 0.006(4) -0.008(3) -0.022(3)
N7 0.053(4) 0.075(5) 0.087(5) 0.019(4) -0.014(4) -0.021(4)
N8 0.065(5) 0.065(5) 0.094(6) -0.001(4) -0.020(4) -0.032(4)
N9 0.064(5) 0.052(4) 0.071(4) 0.007(3) -0.026(4) -0.014(3)
N10 0.083(5) 0.055(4) 0.052(4) 0.007(3) -0.016(4) -0.026(4)
N11 0.060(4) 0.050(4) 0.055(4) -0.009(3) -0.006(3) -0.009(3)
N12 0.052(4) 0.064(4) 0.056(4) -0.009(3) -0.001(3) -0.018(3)
N13 0.056(4) 0.064(4) 0.068(4) -0.007(4) -0.006(4) -0.017(4)
N14 0.058(4) 0.058(4) 0.064(4) 0.002(3) -0.007(4) -0.022(3)
N15 0.056(4) 0.063(4) 0.062(4) 0.017(3) -0.012(4) -0.022(3)
N16 0.059(4) 0.049(4) 0.081(5) 0.008(4) -0.010(4) -0.015(3)
C1 0.045(4) 0.054(4) 0.050(4) 0.001(3) -0.012(4) -0.015(4)
C2 0.054(5) 0.058(5) 0.053(4) 0.012(4) -0.015(4) -0.021(4)
C3 0.065(6) 0.053(5) 0.072(6) 0.017(4) -0.027(5) -0.020(4)
C4 0.071(6) 0.077(6) 0.075(6) 0.029(5) -0.027(5) -0.040(5)
C5 0.074(6) 0.081(7) 0.053(5) 0.012(5) -0.011(5) -0.033(5)
C6 0.068(6) 0.064(5) 0.056(5) 0.008(4) -0.012(4) -0.024(5)
C7 0.042(4) 0.044(4) 0.062(5) -0.009(3) -0.010(4) -0.013(3)
C8 0.054(5) 0.045(4) 0.055(4) -0.007(3) -0.014(4) -0.012(4)
C9 0.052(5) 0.064(5) 0.063(5) -0.016(4) -0.012(4) -0.020(4)
C10 0.061(6) 0.064(6) 0.081(6) -0.029(5) -0.005(5) -0.016(5)
C11 0.061(6) 0.048(5) 0.087(7) -0.012(5) -0.010(5) -0.016(4)
C12 0.056(5) 0.054(5) 0.068(5) -0.012(4) -0.008(4) -0.021(4)
C13 0.050(5) 0.047(4) 0.060(5) 0.003(4) -0.022(4) -0.015(4)
C14 0.058(5) 0.051(4) 0.053(4) 0.002(4) -0.014(4) -0.012(4)
C15 0.060(5) 0.044(4) 0.058(5) 0.005(4) -0.007(4) -0.007(4)
C16 0.066(6) 0.055(5) 0.054(4) 0.011(4) -0.022(4) -0.011(4)
C17 0.063(5) 0.065(5) 0.046(4) 0.007(4) -0.014(4) -0.014(4)
C18 0.053(5) 0.048(4) 0.057(4) 0.002(4) -0.018(4) -0.009(4)
C19 0.058(5) 0.055(5) 0.069(5) -0.016(4) -0.003(4) -0.024(4)
C20 0.072(6) 0.073(6) 0.065(5) -0.015(5) 0.007(5) -0.035(5)
C21 0.109(10) 0.115(10) 0.073(6) -0.035(7) 0.031(7) -0.068(8)
C22 0.100(10) 0.140(13) 0.122(11) -0.078(10) 0.061(9) -0.073(10)
C23 0.051(6) 0.079(7) 0.143(11) -0.049(8) 0.019(7) -0.013(5)
C24 0.045(5) 0.063(6) 0.103(7) -0.028(5) 0.004(5) -0.011(4)
C25 0.058(5) 0.067(5) 0.054(5) -0.001(4) -0.011(4) -0.015(4)
C26 0.064(6) 0.099(8) 0.052(5) -0.003(5) -0.013(5) -0.024(6)
C27 0.070(7) 0.103(8) 0.079(7) -0.027(6) -0.004(6) -0.038(6)
C28 0.049(5) 0.077(6) 0.068(5) -0.028(5) 0.007(4) -0.028(4)
C29 0.078(7) 0.066(6) 0.097(7) -0.039(6) 0.011(6) -0.036(5)
C30 0.082(7) 0.042(5) 0.102(8) -0.017(5) 0.005(6) -0.026(5)
C31 0.066(6) 0.049(5) 0.076(6) -0.006(4) 0.015(5) -0.020(4)
C32 0.080(7) 0.050(5) 0.101(8) 0.010(6) 0.009(6) -0.009(5)
C33 0.086(8) 0.071(7) 0.082(7) 0.014(6) -0.014(6) -0.005(6)
C34 0.066(6) 0.064(6) 0.063(5) -0.005(4) -0.009(5) 0.002(5)
C35 0.055(5) 0.040(4) 0.067(5) -0.004(4) -0.003(4) -0.012(4)
C36 0.049(4) 0.049(4) 0.056(4) -0.012(4) 0.003(4) -0.021(4)
C37 0.064(6) 0.059(5) 0.073(6) 0.005(4) -0.016(5) -0.021(4)
C38 0.091(8) 0.061(6) 0.093(7) -0.012(5) -0.012(6) -0.030(5)
C39 0.091(8) 0.095(8) 0.088(7) -0.032(6) -0.003(7) -0.046(7)
C40 0.076(6) 0.083(7) 0.057(5) -0.011(5) -0.005(5) -0.041(6)
C41 0.106(9) 0.116(10) 0.054(5) -0.003(6) -0.018(6) -0.050(8)
C42 0.095(8) 0.095(8) 0.054(5) 0.005(5) -0.014(5) -0.042(7)
C43 0.064(6) 0.084(7) 0.062(5) 0.020(5) -0.023(5) -0.040(5)
C44 0.085(8) 0.084(7) 0.087(7) 0.031(6) -0.043(6) -0.030(6)
C45 0.074(7) 0.078(7) 0.113(9) 0.031(7) -0.050(7) -0.018(6)
C46 0.069(6) 0.073(6) 0.087(7) 0.003(5) -0.025(6) -0.017(5)
C47 0.049(5) 0.072(6) 0.061(5) 0.006(4) -0.016(4) -0.025(4)
C48 0.056(5) 0.060(5) 0.056(4) 0.001(4) -0.012(4) -0.026(4)
C49 0.062(6) 0.076(6) 0.074(6) 0.004(5) -0.015(5) -0.027(5)
C50 0.089(8) 0.087(7) 0.084(7) 0.022(6) -0.039(7) -0.035(6)
C51 0.087(8) 0.090(8) 0.114(9) 0.025(7) -0.054(8) -0.039(7)
C52 0.058(6) 0.078(7) 0.099(8) 0.004(6) -0.025(6) -0.027(5)
C53 0.058(7) 0.093(8) 0.140(12) 0.013(8) -0.034(8) -0.016(6)
C54 0.054(6) 0.093(8) 0.123(10) -0.021(8) -0.010(7) -0.006(6)
C55 0.035(5) 0.089(7) 0.105(8) -0.011(6) -0.009(5) -0.023(5)
C56 0.049(5) 0.091(8) 0.098(8) -0.022(6) 0.012(6) -0.028(5)
C57 0.079(7) 0.099(8) 0.081(7) -0.009(6) -0.003(6) -0.044(7)
C58 0.065(6) 0.078(7) 0.087(7) -0.001(5) -0.007(6) -0.025(5)
C59 0.052(5) 0.066(5) 0.080(6) -0.004(5) -0.018(5) -0.029(4)
C60 0.045(5) 0.058(5) 0.086(6) -0.008(5) -0.025(5) -0.012(4)
C61 0.083(8) 0.092(8) 0.090(7) 0.027(6) -0.020(6) -0.037(6)
C62 0.094(9) 0.127(11) 0.135(11) 0.078(10) -0.042(9) -0.060(9)
C63 0.081(9) 0.098(10) 0.158(14) 0.058(10) -0.014(9) -0.040(8)
C64 0.077(8) 0.071(7) 0.155(13) 0.014(8) 0.009(8) -0.033(6)
C65 0.121(13) 0.078(10) 0.21(2) 0.010(13) -0.002(15) -0.040(9)
C66 0.117(13) 0.075(10) 0.27(3) -0.028(14) -0.008(16) -0.053(9)
C67 0.078(8) 0.055(6) 0.170(13) -0.006(7) -0.017(8) -0.032(5)
C68 0.090(9) 0.105(10) 0.146(13) -0.018(9) -0.029(9) -0.051(8)
C69 0.076(7) 0.100(9) 0.123(10) -0.040(8) -0.012(7) -0.036(7)
C70 0.080(7) 0.082(7) 0.096(7) -0.015(6) -0.024(6) -0.028(6)
C71 0.051(5) 0.066(6) 0.115(8) 0.004(6) -0.011(6) -0.032(5)
C72 0.063(6) 0.047(5) 0.116(9) 0.011(5) -0.003(6) -0.018(4)
C73 0.069(6) 0.073(6) 0.094(7) 0.016(6) -0.033(6) -0.011(5)
C74 0.070(7) 0.073(7) 0.136(11) 0.005(7) -0.038(8) -0.007(6)
C75 0.100(10) 0.077(8) 0.135(11) 0.035(8) -0.072(9) -0.027(7)
C76 0.096(8) 0.069(6) 0.114(9) 0.029(6) -0.065(8) -0.045(6)
C77 0.145(13) 0.122(11) 0.127(11) 0.079(9) -0.101(11) -0.094(11)
C78 0.134(12) 0.124(12) 0.087(9) 0.047(8) -0.064(9) -0.064(10)
C79 0.109(9) 0.093(8) 0.065(6) 0.006(6) -0.028(7) -0.055(7)
C80 0.175(15) 0.112(10) 0.059(6) 0.020(7) -0.043(9) -0.078(10)
C81 0.132(11) 0.098(8) 0.061(6) -0.003(6) -0.002(7) -0.057(8)
C82 0.114(9) 0.062(6) 0.061(5) 0.000(5) -0.017(6) -0.030(6)
C83 0.093(8) 0.078(6) 0.063(5) 0.020(5) -0.037(6) -0.052(6)
C84 0.066(6) 0.065(5) 0.080(6) 0.017(5) -0.036(5) -0.030(5)
C85 0.082(7) 0.059(5) 0.084(7) -0.007(5) -0.017(6) -0.015(5)
C86 0.119(10) 0.057(6) 0.106(9) 0.002(6) -0.035(8) -0.025(6)
C87 0.092(8) 0.047(5) 0.099(8) -0.017(5) -0.035(7) -0.002(5)
C88 0.055(5) 0.058(5) 0.094(7) -0.026(5) -0.033(5) 0.004(4)
C89 0.050(6) 0.077(7) 0.122(9) -0.049(7) -0.036(6) 0.015(5)
C90 0.047(5) 0.092(8) 0.104(8) -0.043(7) -0.011(6) -0.005(5)
C91 0.042(5) 0.093(7) 0.073(6) -0.034(5) -0.008(5) -0.013(5)
C92 0.054(6) 0.137(11) 0.079(7) -0.029(7) 0.008(5) -0.033(7)
C93 0.076(7) 0.122(10) 0.070(6) -0.015(7) 0.012(6) -0.040(7)
C94 0.070(6) 0.077(6) 0.076(6) -0.013(5) 0.001(5) -0.022(5)
C95 0.045(5) 0.071(6) 0.064(5) -0.027(4) -0.015(4) -0.008(4)
C96 0.049(5) 0.050(4) 0.065(5) -0.024(4) -0.019(4) -0.004(4)
C97 0.076(7) 0.069(6) 0.070(6) -0.010(5) -0.001(5) -0.024(5)
C98 0.072(7) 0.068(6) 0.109(8) -0.024(6) 0.004(6) -0.017(5)
C99 0.085(8) 0.106(10) 0.113(10) -0.039(8) 0.027(7) -0.040(8)
C100 0.078(7) 0.107(9) 0.077(7) -0.017(6) 0.007(6) -0.046(7)
C101 0.099(9) 0.134(11) 0.086(8) -0.010(8) 0.022(7) -0.071(9)
C102 0.117(10) 0.127(11) 0.070(7) 0.005(7) 0.002(7) -0.082(9)
C103 0.078(7) 0.093(8) 0.073(6) 0.008(6) -0.019(6) -0.053(6)
C104 0.090(8) 0.098(8) 0.090(8) 0.034(7) -0.032(7) -0.058(7)
C105 0.080(8) 0.072(7) 0.111(9) 0.034(6) -0.031(7) -0.034(6)
C106 0.059(6) 0.066(6) 0.091(7) 0.006(5) -0.020(5) -0.025(5)
C107 0.053(5) 0.073(6) 0.066(5) 0.002(4) -0.014(4) -0.037(4)
C108 0.052(5) 0.092(7) 0.052(4) -0.003(4) -0.005(4) -0.035(5)
C109 0.070(6) 0.080(6) 0.052(5) 0.009(4) -0.012(5) -0.019(5)
C110 0.096(9) 0.111(9) 0.065(6) 0.002(6) -0.021(6) -0.019(7)
C111 0.074(7) 0.138(11) 0.055(6) 0.015(7) -0.017(5) -0.027(7)
C112 0.063(6) 0.118(9) 0.075(7) 0.040(7) -0.027(6) -0.034(6)
C113 0.078(8) 0.139(12) 0.116(10) 0.082(10) -0.036(8) -0.043(9)
C114 0.069(7) 0.096(9) 0.143(12) 0.070(9) -0.038(8) -0.028(7)
C115 0.061(6) 0.072(7) 0.118(9) 0.048(7) -0.026(6) -0.021(5)
C116 0.092(9) 0.057(7) 0.173(14) 0.021(8) -0.010(10) -0.022(6)
C117 0.108(10) 0.055(6) 0.154(13) -0.007(7) -0.010(9) -0.032(6)
C118 0.083(7) 0.057(5) 0.094(7) 0.004(5) -0.002(6) -0.025(5)
C119 0.038(4) 0.065(5) 0.092(7) 0.030(5) -0.017(4) -0.018(4)
C120 0.056(5) 0.081(6) 0.060(5) 0.025(5) -0.014(4) -0.025(5)
O1 0.046(3) 0.045(3) 0.051(3) 0.005(2) -0.013(2) -0.016(2)
O2 0.061(3) 0.041(3) 0.051(3) -0.001(2) -0.001(3) -0.011(2)
O3 0.049(3) 0.052(3) 0.052(3) 0.000(2) -0.011(2) -0.018(2)
O4 0.249(14) 0.074(6) 0.165(10) 0.049(6) -0.096(10) -0.019(7)
O5 0.218(12) 0.077(6) 0.193(11) -0.026(6) 0.120(9) -0.043(7)
O6 0.153(9) 0.126(8) 0.230(12) -0.046(8) -0.033(9) -0.079(7)
O7 0.061(3) 0.051(3) 0.060(3) 0.000(3) -0.018(3) -0.022(3)
O8 0.048(3) 0.047(3) 0.054(3) -0.005(2) -0.006(3) -0.009(2)
O9 0.066(4) 0.040(3) 0.052(3) -0.002(2) -0.011(3) -0.015(2)
O10 0.231(12) 0.160(8) 0.077(5) 0.020(5) -0.034(6) -0.144(9)
O11 0.168(9) 0.113(6) 0.067(4) -0.034(4) -0.007(5) -0.051(6)
O12 0.114(7) 0.178(10) 0.086(6) 0.005(6) -0.035(5) 0.032(7)
O13 0.059(3) 0.042(3) 0.054(3) -0.001(2) -0.014(3) -0.005(2)
O14 0.051(3) 0.050(3) 0.053(3) 0.002(2) -0.008(3) -0.014(2)
O15 0.046(3) 0.056(3) 0.047(3) 0.000(2) -0.010(2) -0.017(2)
O16 0.149(8) 0.062(4) 0.071(4) -0.007(3) 0.006(5) -0.011(4)
O17 0.223(12) 0.096(6) 0.135(8) -0.033(6) -0.114(8) 0.072(7)
O18 0.155(9) 0.076(6) 0.280(15) -0.053(7) 0.008(9) -0.060(6)
O19 0.054(3) 0.049(3) 0.055(3) -0.009(2) -0.005(3) -0.013(2)
O20 0.060(3) 0.050(3) 0.054(3) 0.000(2) -0.010(3) -0.009(3)
O21 0.051(3) 0.062(3) 0.067(3) 0.009(3) -0.015(3) -0.023(3)
O23 0.238(17) 0.182(13) 0.295(19) 0.121(13) 0.028(14) -0.077(13)
O24 0.16(2) 0.30(4) 0.18(2) 0.13(2) -0.08(2) -0.14(2)
O24' 0.41(4) 0.20(2) 0.038(7) -0.041(11) 0.053(14) -0.21(3)
O1W 0.144(9) 0.088(6) 0.142(8) -0.008(6) 0.000(7) -0.021(6)
O2W 0.191(12) 0.118(8) 0.203(12) -0.002(8) 0.056(10) -0.050(8)
O3W 0.196(13) 0.178(11) 0.130(9) 0.038(8) -0.026(9) -0.023(10)
O4W 0.163(11) 0.153(11) 0.265(16) 0.056(10) -0.085(11) -0.015(9)
O5W 0.22(2) 0.075(10) 0.120(14) 0.019(10) -0.097(15) -0.006(12)
O6W 0.137(16) 0.23(2) 0.060(9) 0.033(12) 0.023(10) 0.124(17)
O7W 0.170(19) 0.152(17) 0.098(12) -0.010(12) -0.040(13) -0.070(15)
O8W 0.21(2) 0.120(15) 0.169(18) -0.093(14) 0.052(17) -0.103(16)
O9W 0.35(4) 0.050(10) 0.24(3) 0.020(13) -0.18(3) -0.027(15)
O10W 0.23(3) 0.129(18) 0.16(2) -0.053(16) -0.03(2) -0.040(18)
O11W 0.23(3) 0.134(19) 0.26(3) 0.00(2) -0.15(3) 0.014(19)
O12W 0.19(3) 0.120(18) 0.25(3) -0.055(19) 0.13(2) 0.004(17)

loop_
_atom_type_symbol
_atom_type_description
_atom_type_scat_dispersion_real
_atom_type_scat_dispersion_imag
_atom_type_scat_source
C C 0.0033 0.0016 'International Tables Vol C Tables 4.2.6.8 and 6.1.1.4'
H H 0.0000 0.0000 'International Tables Vol C Tables 4.2.6.8 and 6.1.1.4'
N N 0.0061 0.0033 'International Tables Vol C Tables 4.2.6.8 and 6.1.1.4'
O O 0.0106 0.0060 'International Tables Vol C Tables 4.2.6.8 and 6.1.1.4'
P P 0.1023 0.0942 'International Tables Vol C Tables 4.2.6.8 and 6.1.1.4'
S S 0.1246 0.1234 'International Tables Vol C Tables 4.2.6.8 and 6.1.1.4'
Cd Cd -0.8075 1.2024 'International Tables Vol C Tables 4.2.6.8 and 6.1.1.4'

loop_
_geom_angle_atom_site_label_1
_geom_angle_atom_site_label_2
_geom_angle_atom_site_label_3
_geom_angle
_geom_angle_site_symmetry_3
O3 Cd1 O20 88.3(2) .
O3 Cd1 O8 140.73(17) .
O20 Cd1 O8 86.62(19) .
O3 Cd1 N10 101.95(18) .
O20 Cd1 N10 154.50(18) .
O8 Cd1 N10 99.15(17) .
O3 Cd1 N9 110.44(17) .
O20 Cd1 N9 83.84(19) .
O8 Cd1 N9 107.66(17) .
N10 Cd1 N9 70.7(3) .
O3 Cd1 O7 90.83(17) .
O20 Cd1 O7 121.04(18) .
O8 Cd1 O7 59.57(17) .
N10 Cd1 O7 82.53(18) .
N9 Cd1 O7 148.46(18) .
O3 Cd1 P2 115.19(13) .
O20 Cd1 P2 102.04(13) .
O8 Cd1 P2 29.80(12) .
N10 Cd1 P2 94.69(17) .
N9 Cd1 P2 134.09(17) .
O7 Cd1 P2 30.22(12) .
O15 Cd2 O9 89.57(19) .
O15 Cd2 O19 128.93(19) .
O9 Cd2 O19 86.46(19) .
O15 Cd2 N16 105.10(18) .
O9 Cd2 N16 84.82(19) .
O19 Cd2 N16 125.11(18) .
O15 Cd2 N15 100.09(17) .
O9 Cd2 N15 156.64(17) .
O19 Cd2 N15 103.25(17) .
N16 Cd2 N15 72.2(3) .
O14 Cd3 O1 91.24(17) .
O14 Cd3 N3 126.74(16) .
O1 Cd3 N3 83.73(16) .
O14 Cd3 N13 82.77(18) .
O1 Cd3 N13 126.75(17) .
N3 Cd3 N13 139.8(2) .
O14 Cd3 N14 138.90(17) .
O1 Cd3 N14 82.84(17) .
N3 Cd3 N14 93.1(2) .
N13 Cd3 N14 69.2(2) .
O14 Cd3 N4 82.16(17) .
O1 Cd3 N4 140.04(17) .
N3 Cd3 N4 69.7(2) .
N13 Cd3 N4 91.6(2) .
N14 Cd3 N4 126.5(2) .
O21 Cd4 O13 89.8(2) .
O21 Cd4 N1 103.29(16) .
O13 Cd4 N1 85.75(15) .
O21 Cd4 N2 103.72(18) .
O13 Cd4 N2 155.68(17) .
N1 Cd4 N2 71.6(2) .
O21 Cd4 O1 144.03(19) .
O13 Cd4 O1 83.37(18) .
N1 Cd4 O1 111.29(17) .
N2 Cd4 O1 96.40(18) .
O21 Cd4 O3 92.73(18) .
O13 Cd4 O3 116.08(17) .
N1 Cd4 O3 153.17(15) .
N2 Cd4 O3 83.86(16) .
O1 Cd4 O3 59.85(16) .
O21 Cd4 P1 117.66(15) .
O13 Cd4 P1 97.05(14) .
N1 Cd4 P1 138.91(17) .
N2 Cd4 P1 94.45(17) .
O1 Cd4 P1 30.00(11) .
O3 Cd4 P1 30.42(12) .
O19 Cd5 O8 84.84(18) .
O19 Cd5 N5 122.94(18) .
O8 Cd5 N5 83.78(19) .
O19 Cd5 N8 143.95(18) .
O8 Cd5 N8 90.74(19) .
N5 Cd5 N8 91.9(3) .
O19 Cd5 N7 81.55(19) .
O8 Cd5 N7 123.50(19) .
N5 Cd5 N7 146.9(3) .
N8 Cd5 N7 71.2(3) .
O19 Cd5 N6 90.39(17) .
O8 Cd5 N6 144.64(16) .
N5 Cd5 N6 69.6(3) .
N8 Cd5 N6 112.3(3) .
N7 Cd5 N6 90.1(3) .
O2 Cd6 O7 88.66(19) .
O2 Cd6 N11 155.05(18) .
O7 Cd6 N11 102.90(17) .
O2 Cd6 N12 84.18(17) .
O7 Cd6 N12 115.10(16) .
N11 Cd6 N12 70.9(2) .
O2 Cd6 O15 111.59(18) .
O7 Cd6 O15 87.97(18) .
N11 Cd6 O15 91.10(17) .
N12 Cd6 O15 152.98(17) .
O2 Cd6 O14 85.39(18) .
O7 Cd6 O14 142.21(19) .
N11 Cd6 O14 97.86(16) .
N12 Cd6 O14 101.38(16) .
O15 Cd6 O14 60.19(17) .
O2 Cd6 P3 96.98(13) .
O7 Cd6 P3 114.42(14) .
N11 Cd6 P3 98.13(16) .
N12 Cd6 P3 130.48(17) .
O15 Cd6 P3 30.02(12) .
O14 Cd6 P3 30.44(12) .
O2 P1 O1 114.3(3) .
O2 P1 O3 114.2(3) .
O1 P1 O3 105.0(3) .
O2 P1 C1 105.2(3) .
O1 P1 C1 108.0(2) .
O3 P1 C1 110.0(2) .
O2 P1 Cd4 122.52(19) .
O1 P1 Cd4 50.99(19) .
O3 P1 Cd4 55.32(18) .
C1 P1 Cd4 132.2(2) .
O9 P2 O7 115.1(3) .
O9 P2 O8 112.7(3) .
O7 P2 O8 105.1(3) .
O9 P2 C7 106.6(2) .
O7 P2 C7 109.6(2) .
O8 P2 C7 107.4(2) .
O9 P2 Cd1 122.87(19) .
O7 P2 Cd1 57.4(2) .
O8 P2 Cd1 48.78(19) .
C7 P2 Cd1 130.0(2) .
O13 P3 O15 113.8(3) .
O13 P3 O14 114.3(3) .
O15 P3 O14 104.9(3) .
O13 P3 C13 106.9(3) .
O15 P3 C13 107.8(2) .
O14 P3 C13 108.9(3) .
O13 P3 Cd6 125.16(18) .
O15 P3 Cd6 51.36(19) .
O14 P3 Cd6 54.17(19) .
C13 P3 Cd6 127.9(3) .
O20 P4 O21 115.5(3) .
O20 P4 O19 112.7(3) .
O21 P4 O19 106.4(3) .
O20 P4 C19 108.4(3) .
O21 P4 C19 108.7(3) .
O19 P4 C19 104.5(3) .
O5 S1 O4 117.5(8) .
O5 S1 O6 111.6(8) .
O4 S1 O6 106.7(7) .
O5 S1 C3 108.7(4) .
O4 S1 C3 106.6(4) .
O6 S1 C3 104.9(4) .
O12 S2 O10 113.0(7) .
O12 S2 O11 113.3(6) .
O10 S2 O11 111.2(6) .
O12 S2 C9 106.0(4) .
O10 S2 C9 106.3(3) .
O11 S2 C9 106.5(3) .
O17 S3 O16 116.1(7) .
O17 S3 O18 109.5(8) .
O16 S3 O18 112.3(7) .
O17 S3 C15 106.0(3) .
O16 S3 C15 106.7(3) .
O18 S3 C15 105.5(4) .
O23 S4 O24 151.3(10) .
O23 S4 O24' 98.6(15) .
O24 S4 O24' 78.5(17) .
O23 S4 O22 96.2(11) .
O24 S4 O22 74.1(15) .
O24' S4 O22 146.5(15) .
O23 S4 C21 103.3(7) .
O24 S4 C21 105.3(8) .
O24' S4 C21 101.0(8) .
O22 S4 C21 104.6(8) .
C25 N1 C36 118.0(5) .
C25 N1 Cd4 126.3(4) .
C36 N1 Cd4 115.7(3) .
C34 N2 C35 118.6(5) .
C34 N2 Cd4 125.9(4) .
C35 N2 Cd4 115.4(4) .
C37 N3 C48 118.8(5) .
C37 N3 Cd3 123.4(4) .
C48 N3 Cd3 117.8(4) .
C46 N4 C47 117.2(6) .
C46 N4 Cd3 127.4(5) .
C47 N4 Cd3 114.7(4) .
C60 N5 C49 119.0(6) .
C60 N5 Cd5 117.2(4) .
C49 N5 Cd5 123.8(4) .
C58 N6 C59 117.9(6) .
C58 N6 Cd5 126.0(5) .
C59 N6 Cd5 116.1(4) .
C61 N7 C72 118.9(7) .
C61 N7 Cd5 126.1(5) .
C72 N7 Cd5 114.9(5) .
C70 N8 C71 119.2(7) .
C70 N8 Cd5 125.4(5) .
C71 N8 Cd5 115.4(5) .
C73 N9 C84 119.0(6) .
C73 N9 Cd1 125.9(4) .
C84 N9 Cd1 114.9(4) .
C82 N10 C83 119.8(6) .
C82 N10 Cd1 125.1(4) .
C83 N10 Cd1 114.9(4) .
C85 N11 C96 118.1(6) .
C85 N11 Cd6 124.6(4) .
C96 N11 Cd6 117.1(4) .
C94 N12 C95 118.3(6) .
C94 N12 Cd6 126.2(4) .
C95 N12 Cd6 115.4(4) .
C97 N13 C108 118.0(6) .
C97 N13 Cd3 123.8(4) .
C108 N13 Cd3 118.2(4) .
C106 N14 C107 118.0(6) .
C106 N14 Cd3 125.5(5) .
C107 N14 Cd3 116.1(4) .
C109 N15 C120 118.7(6) .
C109 N15 Cd2 125.8(4) .
C120 N15 Cd2 115.3(4) .
C118 N16 C119 119.4(6) .
C118 N16 Cd2 126.0(5) .
C119 N16 Cd2 114.5(4) .
C6 C1 C2 118.6(7) .
C6 C1 P1 119.8(6) .
C2 C1 P1 121.5(6) .
C1 C2 C3 120.4(8) .
C4 C3 C2 119.5(8) .
C4 C3 S1 119.2(7) .
C2 C3 S1 121.3(7) .
C3 C4 C5 120.4(8) .
C6 C5 C4 118.5(9) .
C5 C6 C1 122.5(9) .
C8 C7 C12 118.4(7) .
C8 C7 P2 121.1(6) .
C12 C7 P2 120.5(6) .
C7 C8 C9 121.6(7) .
C10 C9 C8 118.8(8) .
C10 C9 S2 120.1(7) .
C8 C9 S2 121.2(7) .
C11 C10 C9 120.8(8) .
C10 C11 C12 119.5(8) .
C7 C12 C11 120.9(8) .
C14 C13 C18 117.8(7) .
C14 C13 P3 121.7(6) .
C18 C13 P3 120.5(6) .
C13 C14 C15 122.0(7) .
C14 C15 C16 119.2(7) .
C14 C15 S3 122.2(6) .
C16 C15 S3 118.6(6) .
C17 C16 C15 120.2(7) .
C16 C17 C18 119.7(7) .
C17 C18 C13 121.1(7) .
C24 C19 C20 119.4(9) .
C24 C19 P4 122.1(7) .
C20 C19 P4 118.4(7) .
C21 C20 C19 119.4(11) .
C20 C21 C22 121.0(12) .
C20 C21 S4 119.0(11) .
C22 C21 S4 120.0(10) .
C23 C22 C21 118.6(11) .
C22 C23 C24 122.5(12) .
C23 C24 C19 119.1(11) .
N1 C25 C26 123.2(8) .
C27 C26 C25 119.3(9) .
C26 C27 C28 120.0(9) .
C36 C28 C29 119.6(9) .
C36 C28 C27 116.2(9) .
C29 C28 C27 124.1(9) .
C30 C29 C28 121.6(9) .
C29 C30 C31 121.5(9) .
C32 C31 C35 117.0(9) .
C32 C31 C30 124.1(9) .
C35 C31 C30 118.8(9) .
C33 C32 C31 121.7(9) .
C32 C33 C34 117.4(10) .
N2 C34 C33 123.5(9) .
N2 C35 C31 121.7(8) .
N2 C35 C36 118.8(6) .
C31 C35 C36 119.5(8) .
N1 C36 C28 123.2(7) .
N1 C36 C35 117.9(6) .
C28 C36 C35 118.9(8) .
N3 C37 C38 123.0(8) .
C39 C38 C37 117.2(10) .
C38 C39 C40 121.2(10) .
C39 C40 C48 117.6(9) .
C39 C40 C41 122.0(10) .
C48 C40 C41 120.5(10) .
C42 C41 C40 120.9(10) .
C41 C42 C43 120.2(9) .
C44 C43 C47 119.1(10) .
C44 C43 C42 121.5(9) .
C47 C43 C42 119.5(9) .
C45 C44 C43 119.1(9) .
C44 C45 C46 118.5(10) .
N4 C46 C45 124.5(10) .
N4 C47 C43 121.6(8) .
N4 C47 C48 118.7(6) .
C43 C47 C48 119.7(8) .
N3 C48 C40 122.2(8) .
N3 C48 C47 118.7(7) .
C40 C48 C47 119.1(8) .
N5 C49 C50 122.5(9) .
C51 C50 C49 118.5(10) .
C50 C51 C52 121.2(10) .
C51 C52 C53 123.8(11) .
C51 C52 C60 117.1(10) .
C53 C52 C60 119.0(10) .
C54 C53 C52 121.3(11) .
C53 C54 C55 121.8(11) .
C59 C55 C56 118.1(9) .
C59 C55 C54 118.3(10) .
C56 C55 C54 123.5(10) .
C57 C56 C55 119.8(10) .
C56 C57 C58 118.3(10) .
N6 C58 C57 124.1(9) .
N6 C59 C55 121.8(9) .
N6 C59 C60 117.8(8) .
C55 C59 C60 120.4(9) .
N5 C60 C52 121.6(8) .
N5 C60 C59 119.2(7) .
C52 C60 C59 119.2(9) .
N7 C61 C62 123.2(12) .
C63 C62 C61 118.8(14) .
C62 C63 C64 119.6(13) .
C63 C64 C72 120.7(13) .
C63 C64 C65 121.4(15) .
C72 C64 C65 118.0(16) .
C66 C65 C64 118.9(17) .
C65 C66 C67 126.1(17) .
C68 C67 C66 128.6(14) .
C68 C67 C71 116.9(11) .
C66 C67 C71 114.4(15) .
C69 C68 C67 122.5(12) .
C68 C69 C70 116.9(13) .
N8 C70 C69 124.1(11) .
N8 C71 C72 119.7(8) .
N8 C71 C67 120.4(10) .
C72 C71 C67 119.9(10) .
N7 C72 C64 118.7(11) .
N7 C72 C71 118.7(8) .
C64 C72 C71 122.6(11) .
N9 C73 C74 123.4(10) .
C75 C74 C73 118.0(12) .
C76 C75 C74 120.8(10) .
C75 C76 C84 118.0(11) .
C75 C76 C77 125.9(11) .
C84 C76 C77 116.1(12) .
C78 C77 C76 123.9(12) .
C77 C78 C79 119.6(12) .
C80 C79 C78 122.6(11) .
C80 C79 C83 118.3(11) .
C78 C79 C83 119.0(12) .
C79 C80 C81 122.4(10) .
C80 C81 C82 116.4(12) .
N10 C82 C81 123.1(10) .
N10 C83 C84 119.4(7) .
N10 C83 C79 120.0(10) .
C84 C83 C79 120.6(9) .
N9 C84 C83 118.7(7) .
N9 C84 C76 120.7(10) .
C83 C84 C76 120.5(10) .
N11 C85 C86 122.8(10) .
C87 C86 C85 119.0(11) .
C86 C87 C88 119.9(9) .
C87 C88 C96 117.3(9) .
C87 C88 C89 124.4(10) .
C96 C88 C89 118.2(10) .
C90 C89 C88 122.7(10) .
C89 C90 C91 119.6(11) .
C95 C91 C92 117.8(10) .
C95 C91 C90 120.3(11) .
C92 C91 C90 121.9(10) .
C93 C92 C91 120.3(10) .
C92 C93 C94 118.2(11) .
N12 C94 C93 123.6(10) .
N12 C95 C91 121.8(9) .
N12 C95 C96 117.3(7) .
C91 C95 C96 120.8(9) .
N11 C96 C88 122.9(8) .
N11 C96 C95 118.7(6) .
C88 C96 C95 118.3(8) .
N13 C97 C98 123.1(9) .
C99 C98 C97 118.9(10) .
C98 C99 C100 119.1(11) .
C99 C100 C108 118.8(11) .
C99 C100 C101 123.0(12) .
C108 C100 C101 118.1(12) .
C102 C101 C100 122.3(12) .
C101 C102 C103 121.4(11) .
C104 C103 C107 117.3(10) .
C104 C103 C102 123.6(10) .
C107 C103 C102 119.0(10) .
C105 C104 C103 119.9(10) .
C104 C105 C106 118.1(10) .
N14 C106 C105 123.7(10) .
N14 C107 C103 123.0(8) .
N14 C107 C108 119.2(7) .
C103 C107 C108 117.8(9) .
N13 C108 C100 121.8(9) .
N13 C108 C107 117.1(7) .
C100 C108 C107 121.1(9) .
N15 C109 C110 122.8(9) .
C111 C110 C109 119.4(11) .
C110 C111 C112 120.2(10) .
C111 C112 C120 116.8(10) .
C111 C112 C113 125.3(11) .
C120 C112 C113 117.9(13) .
C114 C113 C112 121.9(12) .
C113 C114 C115 120.3(11) .
C116 C115 C114 121.2(12) .
C116 C115 C119 117.8(11) .
C114 C115 C119 120.9(12) .
C115 C116 C117 119.6(11) .
C116 C117 C118 118.1(12) .
N16 C118 C117 123.7(11) .
N16 C119 C115 121.4(10) .
N16 C119 C120 119.7(7) .
C115 C119 C120 118.9(9) .
N15 C120 C112 122.0(10) .
N15 C120 C119 118.0(7) .
C112 C120 C119 120.0(9) .
P1 O1 Cd3 119.9(3) .
P1 O1 Cd4 99.0(2) .
Cd3 O1 Cd4 115.43(19) .
P1 O2 Cd6 128.4(3) .
P1 O3 Cd1 132.7(3) .
P1 O3 Cd4 94.3(2) .
Cd1 O3 Cd4 122.7(2) .
S1 O4 O6W 156.4(8) 2_665
P2 O7 Cd6 132.2(3) .
P2 O7 Cd1 92.4(2) .
Cd6 O7 Cd1 120.9(2) .
P2 O8 Cd5 114.9(3) .
P2 O8 Cd1 101.4(3) .
Cd5 O8 Cd1 121.7(2) .
P2 O9 Cd2 124.0(3) .
S2 O10 O1W 139.8(5) .
S2 O11 O2W 133.3(6) .
S2 O12 O6W 136.0(6) .
P3 O13 Cd4 124.6(3) .
P3 O14 Cd3 113.7(3) .
P3 O14 Cd6 95.4(2) .
Cd3 O14 Cd6 118.8(2) .
P3 O15 Cd2 132.0(3) .
P3 O15 Cd6 98.6(2) .
Cd2 O15 Cd6 128.5(2) .
S3 O16 O2W 129.9(5) 2_755
S3 O17 O4W 137.7(6) .
S3 O18 O8W 125.1(8) .
P4 O19 Cd2 107.8(3) .
P4 O19 Cd5 121.3(3) .
Cd2 O19 Cd5 116.5(2) .
P4 O20 Cd1 125.0(3) .
P4 O21 Cd4 132.8(3) .
S4 O22 O24 48.9(10) .
S4 O24 O22 56.9(13) .
S4 O24 O9W 134.8(17) 2_666
O22 O24 O9W 120.7(14) 2_666
S4 O24' O5W 169(2) .
O17 O4W O7W 110.0(7) 2_756

loop_
_geom_bond_atom_site_label_1
_geom_bond_atom_site_label_2
_geom_bond_distance
_geom_bond_site_symmetry_2
Cd1 O3 2.218(5) .
Cd1 O20 2.239(5) .
Cd1 O8 2.330(5) .
Cd1 N10 2.332(7) .
Cd1 N9 2.353(6) .
Cd1 O7 2.558(5) .
Cd1 P2 3.036(2) .
Cd2 O15 2.194(5) .
Cd2 O9 2.260(5) .
Cd2 O19 2.261(5) .
Cd2 N16 2.323(7) .
Cd2 N15 2.344(7) .
Cd3 O14 2.284(5) .
Cd3 O1 2.323(5) .
Cd3 N3 2.358(7) .
Cd3 N13 2.364(7) .
Cd3 N14 2.431(7) .
Cd3 N4 2.445(6) .
Cd4 O21 2.215(5) .
Cd4 O13 2.240(5) .
Cd4 N1 2.336(6) .
Cd4 N2 2.346(6) .
Cd4 O1 2.385(5) .
Cd4 O3 2.500(5) .
Cd4 P1 3.031(2) .
Cd5 O19 2.286(5) .
Cd5 O8 2.313(5) .
Cd5 N5 2.363(7) .
Cd5 N8 2.370(7) .
Cd5 N7 2.384(7) .
Cd5 N6 2.390(7) .
Cd6 O2 2.203(5) .
Cd6 O7 2.245(5) .
Cd6 N11 2.307(6) .
Cd6 N12 2.355(7) .
Cd6 O15 2.382(5) .
Cd6 O14 2.455(5) .
Cd6 P3 3.015(2) .
P1 O2 1.508(5) .
P1 O1 1.534(5) .
P1 O3 1.539(5) .
P1 C1 1.817(8) .
P2 O9 1.513(5) .
P2 O7 1.529(5) .
P2 O8 1.539(5) .
P2 C7 1.808(7) .
P3 O13 1.507(5) .
P3 O15 1.525(5) .
P3 O14 1.534(5) .
P3 C13 1.798(7) .
P4 O20 1.505(5) .
P4 O21 1.507(5) .
P4 O19 1.538(5) .
P4 C19 1.794(9) .
S1 O5 1.394(9) .
S1 O4 1.407(8) .
S1 O6 1.463(10) .
S1 C3 1.777(9) .
S2 O12 1.406(9) .
S2 O10 1.412(8) .
S2 O11 1.457(7) .
S2 C9 1.770(9) .
S3 O17 1.407(8) .
S3 O16 1.413(7) .
S3 O18 1.443(10) .
S3 C15 1.778(8) .
S4 O23 1.355(18) .
S4 O24 1.43(2) .
S4 O24' 1.472(19) .
S4 O22 1.58(2) .
S4 C21 1.775(12) .
N1 C25 1.320(8) .
N1 C36 1.377(8) .
N2 C34 1.318(9) .
N2 C35 1.359(8) .
N3 C37 1.322(9) .
N3 C48 1.356(8) .
N4 C46 1.308(10) .
N4 C47 1.357(9) .
N5 C60 1.331(9) .
N5 C49 1.344(9) .
N6 C58 1.327(10) .
N6 C59 1.354(9) .
N7 C61 1.310(11) .
N7 C72 1.377(11) .
N8 C70 1.330(11) .
N8 C71 1.362(10) .
N9 C73 1.306(11) .
N9 C84 1.358(9) .
N10 C82 1.326(11) .
N10 C83 1.365(9) .
N11 C85 1.312(10) .
N11 C96 1.333(8) .
N12 C94 1.326(10) .
N12 C95 1.356(9) .
N13 C97 1.326(10) .
N13 C108 1.365(9) .
N14 C106 1.320(9) .
N14 C107 1.326(9) .
N15 C109 1.320(10) .
N15 C120 1.340(9) .
N16 C118 1.297(10) .
N16 C119 1.356(9) .
C1 C6 1.380(11) .
C1 C2 1.389(11) .
C2 C3 1.399(11) .
C3 C4 1.381(13) .
C4 C5 1.406(13) .
C5 C6 1.369(11) .
C7 C8 1.377(11) .
C7 C12 1.387(10) .
C8 C9 1.392(10) .
C9 C10 1.387(12) .
C10 C11 1.369(13) .
C11 C12 1.395(11) .
C13 C14 1.378(10) .
C13 C18 1.395(11) .
C14 C15 1.383(10) .
C15 C16 1.389(11) .
C16 C17 1.375(11) .
C17 C18 1.389(10) .
C19 C24 1.399(12) .
C19 C20 1.414(12) .
C20 C21 1.373(14) .
C21 C22 1.408(19) .
C22 C23 1.356(19) .
C23 C24 1.383(14) .
C25 C26 1.401(12) .
C26 C27 1.370(14) .
C27 C28 1.424(14) .
C28 C36 1.411(11) .
C28 C29 1.420(13) .
C29 C30 1.312(14) .
C30 C31 1.447(13) .
C31 C32 1.380(14) .
C31 C35 1.401(11) .
C32 C33 1.362(15) .
C33 C34 1.389(13) .
C35 C36 1.440(11) .
C37 C38 1.423(13) .
C38 C39 1.371(14) .
C39 C40 1.390(14) .
C40 C48 1.405(12) .
C40 C41 1.414(13) .
C41 C42 1.377(15) .
C42 C43 1.434(13) .
C43 C44 1.373(14) .
C43 C47 1.414(11) .
C44 C45 1.357(15) .
C45 C46 1.402(13) .
C47 C48 1.441(12) .
C49 C50 1.384(13) .
C50 C51 1.358(16) .
C51 C52 1.375(15) .
C52 C53 1.425(16) .
C52 C60 1.428(12) .
C53 C54 1.337(16) .
C54 C55 1.445(15) .
C55 C59 1.404(13) .
C55 C56 1.412(15) .
C56 C57 1.348(14) .
C57 C58 1.400(14) .
C59 C60 1.432(13) .
C61 C62 1.413(15) .
C62 C63 1.32(2) .
C63 C64 1.384(19) .
C64 C72 1.399(15) .
C64 C65 1.44(2) .
C65 C66 1.37(2) .
C66 C67 1.44(2) .
C67 C68 1.391(18) .
C67 C71 1.448(15) .
C68 C69 1.359(17) .
C69 C70 1.404(14) .
C71 C72 1.433(15) .
C73 C74 1.386(13) .
C74 C75 1.370(17) .
C75 C76 1.360(17) .
C76 C84 1.417(12) .
C76 C77 1.466(18) .
C77 C78 1.319(19) .
C78 C79 1.426(16) .
C79 C80 1.369(17) .
C79 C83 1.433(13) .
C80 C81 1.370(17) .
C81 C82 1.429(13) .
C83 C84 1.390(14) .
C85 C86 1.426(13) .
C86 C87 1.329(16) .
C87 C88 1.402(15) .
C88 C96 1.409(11) .
C88 C89 1.459(15) .
C89 C90 1.329(16) .
C90 C91 1.425(14) .
C91 C95 1.391(12) .
C91 C92 1.410(15) .
C92 C93 1.349(16) .
C93 C94 1.396(14) .
C95 C96 1.441(13) .
C97 C98 1.418(14) .
C98 C99 1.364(16) .
C99 C100 1.397(16) .
C100 C108 1.409(13) .
C100 C101 1.430(16) .
C101 C102 1.327(17) .
C102 C103 1.449(16) .
C103 C104 1.383(15) .
C103 C107 1.424(12) .
C104 C105 1.369(16) .
C105 C106 1.406(13) .
C107 C108 1.453(13) .
C109 C110 1.378(13) .
C110 C111 1.362(15) .
C111 C112 1.381(16) .
C112 C120 1.429(13) .
C112 C113 1.452(17) .
C113 C114 1.377(19) .
C114 C115 1.402(17) .
C115 C116 1.386(17) .
C115 C119 1.430(12) .
C116 C117 1.394(18) .
C117 C118 1.404(14) .
C119 C120 1.448(14) .
O4 O6W 2.765(17) 2_665
O10 O1W 2.714(13) .
O11 O2W 2.796(15) .
O12 O6W 2.702(18) .
O16 O2W 2.836(14) 2_755
O17 O4W 2.773(14) .
O18 O8W 2.683(17) .
O22 O24 1.82(4) .
O24 O9W 2.56(3) 2_666
O24' O5W 2.60(2) .
O3W O11W 2.75(4) .
O4W O7W 2.85(3) 2_756
O19W O21W 1.27(5) 2_755
O21W O19W 1.27(5) 2_755
